data_7123447
loop_
_publ_author_name
'Weselski, Marek Damian'
'Ksi\;a\.zek, Maria'
'Mess, Pamela'
'Kusz, Joachim'
'Bronisz, Robert'

_publ_section_title
;
 &#x201C;Normal&#x201D; and &#x201C;reverse&#x201D; spin crossover induced
 by two different structural events in iron(II) coordination polymer
;
_journal_name_full 'Chemical Communications'
_journal_paper_doi 10.1039/C9CC02755F
_journal_year 2019
_chemical_formula_moiety
;
C28 H46 Fe N14, 2(C F3 O3 S), 4(C2 H3 N)
;
_chemical_formula_sum 'C38 H58 F6 Fe N18 O6 S2'
_chemical_formula_weight 1096.99
_space_group_crystal_system triclinic
_space_group_IT_number 2
_space_group_name_Hall '-P 1'
_space_group_name_H-M_alt 'P -1'
_symmetry_space_group_name_Hall '-P 1'
_symmetry_space_group_name_H-M 'P -1'
_atom_sites_solution_hydrogens geom
_audit_creation_method SHELXL-2018/3
_audit_update_record
;
2019-03-25 deposited with the CCDC.    2019-05-14 downloaded from the CCDC.
;
_cell_angle_alpha 69.006(7)
_cell_angle_beta 62.644(6)
_cell_angle_gamma 60.642(6)
_cell_formula_units_Z 1
_cell_length_a 11.9565(5)
_cell_length_b 12.0756(8)
_cell_length_c 11.9872(8)
_cell_measurement_reflns_used 4578
_cell_measurement_temperature 195(1)
_cell_measurement_theta_max 30.8180
_cell_measurement_theta_min 3.3220
_cell_volume 1319.85(17)
_computing_cell_refinement 'CrysAlisPro 1.171.38.41q (Rigaku OD, 2015)'
_computing_data_collection 'CrysAlisPro 1.171.38.41q (Rigaku OD, 2015)'
_computing_data_reduction 'CrysAlisPro 1.171.38.41q (Rigaku OD, 2015)'
_computing_structure_refinement 'SHELXL-2018/3 (Sheldrick, 2018)'
_computing_structure_solution 'SHELXS-2013 (Sheldrick, 2018)'
_diffrn_ambient_temperature 195(1)
_diffrn_detector_area_resol_mean 10.4498
_diffrn_measured_fraction_theta_full 0.999
_diffrn_measured_fraction_theta_max 0.999
_diffrn_measurement_device_type
;
SuperNova diffractometer (Agilent Technologies) with Atlas detector
;
_diffrn_measurement_method '\w scans'
_diffrn_radiation_type MoK\a
_diffrn_radiation_wavelength 0.71073
_diffrn_reflns_av_R_equivalents 0.0257
_diffrn_reflns_av_unetI/netI 0.0391
_diffrn_reflns_Laue_measured_fraction_full 0.999
_diffrn_reflns_Laue_measured_fraction_max 0.999
_diffrn_reflns_limit_h_max 14
_diffrn_reflns_limit_h_min -14
_diffrn_reflns_limit_k_max 15
_diffrn_reflns_limit_k_min -14
_diffrn_reflns_limit_l_max 14
_diffrn_reflns_limit_l_min -14
_diffrn_reflns_number 10945
_diffrn_reflns_point_group_measured_fraction_full 0.999
_diffrn_reflns_point_group_measured_fraction_max 0.999
_diffrn_reflns_theta_full 25.242
_diffrn_reflns_theta_max 26.371
_diffrn_reflns_theta_min 2.990
_diffrn_source 'micro-focus sealed X-ray tube'
_exptl_absorpt_coefficient_mu 0.446
_exptl_absorpt_correction_T_max 1.00000
_exptl_absorpt_correction_T_min 0.83882
_exptl_absorpt_correction_type multi-scan
_exptl_absorpt_process_details
;
CrysAlisPro 1.171.38.41q (Rigaku Oxford Diffraction, 2015)
Empirical absorption correction using spherical harmonics,
 implemented in SCALE3 ABSPACK scaling algorithm.
;
_exptl_crystal_density_diffrn 1.380
_exptl_crystal_description polyhedron
_exptl_crystal_F_000 572
_exptl_crystal_size_max 0.130
_exptl_crystal_size_mid 0.100
_exptl_crystal_size_min 0.030
_refine_diff_density_max 0.405
_refine_diff_density_min -0.413
_refine_diff_density_rms 0.052
_refine_ls_extinction_method none
_refine_ls_goodness_of_fit_ref 1.031
_refine_ls_hydrogen_treatment constr
_refine_ls_matrix_type full
_refine_ls_number_parameters 346
_refine_ls_number_reflns 5372
_refine_ls_number_restraints 12
_refine_ls_restrained_S_all 1.030
_refine_ls_R_factor_all 0.0595
_refine_ls_R_factor_gt 0.0434
_refine_ls_shift/su_max 0.020
_refine_ls_shift/su_mean 0.001
_refine_ls_structure_factor_coef Fsqd
_refine_ls_weighting_details 'w=1/[\s^2^(Fo^2^)+(0.0565P)^2^+0.5766P] where P=(Fo^2^+2Fc^2^)/3'
_refine_ls_weighting_scheme calc
_refine_ls_wR_factor_gt 0.1110
_refine_ls_wR_factor_ref 0.1224
_reflns_Friedel_coverage 0.000
_reflns_number_gt 4213
_reflns_number_total 5372
_reflns_threshold_expression 'I > 2\s(I)'
_cod_data_source_file c9cc02755f2.cif
_cod_data_source_block 7_rb18_pm30_2a_7_195k
_cod_database_code 7123447
_shelx_shelxl_version_number 2018/3
_shelx_space_group_comment
;
The symmetry employed for this shelxl refinement is uniquely defined
by the following loop, which should always be used as a source of
symmetry information in preference to the above space-group names.
They are only intended as comments.
;
_shelx_estimated_absorpt_t_min 0.944
_shelx_estimated_absorpt_t_max 0.987

loop_
_space_group_symop_operation_xyz
'x, y, z'
'-x, -y, -z'

loop_
_atom_site_label
_atom_site_type_symbol
_atom_site_fract_x
_atom_site_fract_y
_atom_site_fract_z
_atom_site_U_iso_or_equiv
_atom_site_adp_type
_atom_site_occupancy
_atom_site_site_symmetry_order
_atom_site_calc_flag
_atom_site_refinement_flags_posn
_atom_site_refinement_flags_adp
_atom_site_refinement_flags_occupancy
_atom_site_disorder_assembly
_atom_site_disorder_group
Fe1 Fe 0.000000 1.000000 0.500000 0.02751(13) Uani 1 2 d S . P . .
N11 N 0.15783(19) 0.63574(16) 0.40885(18) 0.0318(4) Uani 1 1 d . . . . .
N13 N 0.09035(18) 0.83220(16) 0.41620(18) 0.0319(4) Uani 1 1 d . . . . .
N12 N 0.09378(19) 0.71940(17) 0.48886(18) 0.0337(4) Uani 1 1 d . . . . .
C11 C 0.1768(2) 0.5001(2) 0.4609(2) 0.0394(5) Uani 1 1 d . . . . .
H11A H 0.170310 0.481086 0.550687 0.047 Uiso 1 1 calc R U . . .
H11B H 0.269713 0.444298 0.412309 0.047 Uiso 1 1 calc R U . . .
C12 C 0.0721(2) 0.4679(2) 0.4554(2) 0.0383(5) Uani 1 1 d . . . . .
H12A H 0.099335 0.373286 0.477599 0.046 Uiso 1 1 calc R U . . .
H12B H 0.072355 0.495156 0.366992 0.046 Uiso 1 1 calc R U . . .
C14 C 0.1520(2) 0.8190(2) 0.2921(2) 0.0347(5) Uani 1 1 d . . . . .
H14 H 0.162898 0.886216 0.221423 0.042 Uiso 1 1 calc R U . . .
C15 C 0.1960(2) 0.6929(2) 0.2855(2) 0.0345(5) Uani 1 1 d . . . . .
C16 C 0.2719(3) 0.6212(3) 0.1766(3) 0.0517(7) Uani 1 1 d . . . . .
H16A H 0.205064 0.614179 0.155204 0.062 Uiso 1 1 calc R U . . .
H16B H 0.332276 0.532619 0.203700 0.062 Uiso 1 1 calc R U . . .
C17 C 0.3570(3) 0.6829(3) 0.0591(3) 0.0547(7) Uani 1 1 d . . . . .
H17A H 0.298470 0.771217 0.032295 0.082 Uiso 1 1 calc R U . . .
H17B H 0.400384 0.633096 -0.009382 0.082 Uiso 1 1 calc R U . . .
H17C H 0.427882 0.684582 0.077578 0.082 Uiso 1 1 calc R U . . .
N1 N 0.30096(18) 1.12468(17) 0.19675(17) 0.0319(4) Uani 1 1 d . . . . .
N2 N 0.20480(19) 1.07603(17) 0.24495(18) 0.0342(4) Uani 1 1 d . . . . .
N3 N 0.17005(19) 1.05429(17) 0.37014(18) 0.0329(4) Uani 1 1 d . . . . .
C1 C 0.3595(2) 1.1617(2) 0.0576(2) 0.0377(5) Uani 1 1 d . . . . .
H1A H 0.365750 1.245685 0.039110 0.045 Uiso 1 1 calc R U . . .
H1B H 0.296609 1.173535 0.018344 0.045 Uiso 1 1 calc R U . . .
C2 C 0.5008(2) 1.0637(2) -0.0040(2) 0.0388(5) Uani 1 1 d . . . . .
H2A H 0.538148 1.100242 -0.094781 0.047 Uiso 1 1 calc R U . . .
H2B H 0.562694 1.048029 0.038357 0.047 Uiso 1 1 calc R U . . .
C4 C 0.2434(2) 1.0895(2) 0.4000(2) 0.0335(5) Uani 1 1 d . . . . .
H4 H 0.237235 1.083395 0.483712 0.040 Uiso 1 1 calc R U . . .
C5 C 0.3276(2) 1.1354(2) 0.2895(2) 0.0322(5) Uani 1 1 d . . . . .
C6 C 0.4236(3) 1.1932(2) 0.2650(2) 0.0418(6) Uani 1 1 d . . . . .
H6A H 0.388086 1.285222 0.226216 0.050 Uiso 1 1 calc R U . . .
H6B H 0.513732 1.148866 0.203396 0.050 Uiso 1 1 calc R U . . .
C7 C 0.4417(3) 1.1827(3) 0.3863(3) 0.0473(6) Uani 1 1 d . . . . .
H7A H 0.351708 1.217197 0.451226 0.071 Uiso 1 1 calc R U . . .
H7B H 0.494901 1.232072 0.368315 0.071 Uiso 1 1 calc R U . . .
H7C H 0.490279 1.091934 0.417664 0.071 Uiso 1 1 calc R U . . .
N23 N -0.1045(2) 1.10613(19) 0.3668(2) 0.0387(5) Uani 1 1 d . . . . .
C23 C -0.1570(3) 1.1584(2) 0.2931(2) 0.0424(6) Uani 1 1 d . . . . .
C231 C -0.2265(3) 1.2255(3) 0.2011(3) 0.0608(8) Uani 1 1 d . . . . .
H23A H -0.251416 1.166554 0.187209 0.091 Uiso 1 1 calc R U . . .
H23B H -0.165587 1.255628 0.120286 0.091 Uiso 1 1 calc R U . . .
H23C H -0.309520 1.299513 0.233618 0.091 Uiso 1 1 calc R U . . .
O2 O 0.8342(4) 0.7179(2) 0.3024(2) 0.1104(11) Uani 1 1 d . . . . .
O3 O 0.6519(2) 0.8718(3) 0.2228(2) 0.0879(8) Uani 1 1 d . . . . .
S1A S 0.76912(8) 0.84614(7) 0.24685(7) 0.0445(2) Uani 0.9159(13) 1 d D . P A 1
O1A O 0.7555(3) 0.9418(3) 0.3003(3) 0.0754(9) Uani 0.9159(13) 1 d D . P A 1
C1A C 0.8919(3) 0.8613(3) 0.0881(3) 0.0491(7) Uani 0.9159(13) 1 d D . P A 1
F1A F 0.9206(2) 0.7730(2) 0.0255(2) 0.0743(6) Uani 0.9159(13) 1 d D . P A 1
F2A F 1.0083(2) 0.8474(3) 0.0880(2) 0.0955(9) Uani 0.9159(13) 1 d D . P A 1
F3A F 0.8451(3) 0.9743(2) 0.0187(2) 0.0841(7) Uani 0.9159(13) 1 d D . P A 1
S1B S 0.7974(8) 0.7855(7) 0.1887(7) 0.0445(2) Uani 0.0841(13) 1 d D . P A 2
O1B O 0.864(3) 0.743(3) 0.0707(18) 0.0754(9) Uani 0.0841(13) 1 d D . P A 2
C1B C 0.8489(18) 0.9117(14) 0.1649(16) 0.0491(7) Uani 0.0841(13) 1 d D . P A 2
F1B F 0.793(3) 0.957(3) 0.274(2) 0.0743(6) Uani 0.0841(13) 1 d D . P A 2
F2B F 0.9809(17) 0.878(3) 0.130(3) 0.0955(9) Uani 0.0841(13) 1 d D . P A 2
F3B F 0.804(3) 1.0120(17) 0.082(2) 0.0841(7) Uani 0.0841(13) 1 d D . P A 2
C99 C 0.0504(8) 0.4554(4) 0.1384(5) 0.107(2) Uani 1 1 d . . . B 2
N99 N 0.1557(6) 0.4647(5) 0.0891(6) 0.140(2) Uani 1 1 d . . . B 2
C98 C -0.0863(7) 0.4519(5) 0.1965(4) 0.137(2) Uani 1 1 d . . . B 2
H98A H -0.152537 0.527770 0.237462 0.205 Uiso 1 1 calc R U . B 2
H98B H -0.084488 0.373479 0.260446 0.205 Uiso 1 1 calc R U . B 2
H98C H -0.113121 0.452291 0.130398 0.205 Uiso 1 1 calc R U . B 2
N89 N 0.5222(4) 0.5073(3) 0.3232(4) 0.0962(11) Uani 1 1 d . . . C 2
C89 C 0.4907(3) 0.6004(3) 0.3532(3) 0.0664(8) Uani 1 1 d . . . C 2
C88 C 0.4482(4) 0.7185(3) 0.3949(4) 0.0713(9) Uani 1 1 d . . . C 2
H88A H 0.358993 0.779286 0.387058 0.107 Uiso 1 1 calc R U . C 2
H88B H 0.515977 0.756895 0.341602 0.107 Uiso 1 1 calc R U . C 2
H88C H 0.441012 0.698914 0.484036 0.107 Uiso 1 1 calc R U . C 2

loop_
_atom_site_aniso_label
_atom_site_aniso_U_11
_atom_site_aniso_U_22
_atom_site_aniso_U_33
_atom_site_aniso_U_23
_atom_site_aniso_U_13
_atom_site_aniso_U_12
Fe1 0.0317(2) 0.0259(2) 0.0270(2) -0.00469(17) -0.00581(18) -0.01679(18)
N11 0.0360(10) 0.0249(9) 0.0353(10) -0.0016(8) -0.0109(8) -0.0165(7)
N13 0.0361(10) 0.0274(9) 0.0334(10) -0.0008(8) -0.0100(8) -0.0183(8)
N12 0.0384(10) 0.0294(9) 0.0331(10) -0.0004(8) -0.0114(8) -0.0174(8)
C11 0.0430(13) 0.0243(11) 0.0477(14) 0.0035(10) -0.0169(11) -0.0166(10)
C12 0.0429(13) 0.0283(11) 0.0419(13) -0.0036(10) -0.0096(11) -0.0191(10)
C14 0.0461(13) 0.0318(11) 0.0281(11) -0.0006(9) -0.0084(10) -0.0237(10)
C15 0.0417(13) 0.0306(11) 0.0335(12) -0.0036(9) -0.0095(10) -0.0204(10)
C16 0.0713(19) 0.0429(14) 0.0404(15) -0.0114(12) -0.0067(13) -0.0310(13)
C17 0.0639(18) 0.0527(16) 0.0391(15) -0.0115(12) -0.0043(13) -0.0268(14)
N1 0.0330(10) 0.0311(9) 0.0305(10) -0.0080(8) -0.0040(8) -0.0166(8)
N2 0.0369(10) 0.0332(10) 0.0339(10) -0.0069(8) -0.0070(8) -0.0190(8)
N3 0.0374(10) 0.0309(9) 0.0313(10) -0.0072(8) -0.0061(8) -0.0182(8)
C1 0.0422(13) 0.0392(12) 0.0303(12) -0.0054(10) -0.0056(10) -0.0218(10)
C2 0.0415(13) 0.0458(14) 0.0303(12) -0.0102(10) -0.0027(10) -0.0245(11)
C4 0.0359(12) 0.0320(11) 0.0347(12) -0.0081(9) -0.0090(10) -0.0162(9)
C5 0.0319(11) 0.0287(11) 0.0353(12) -0.0106(9) -0.0065(9) -0.0127(9)
C6 0.0440(14) 0.0468(14) 0.0417(14) -0.0114(11) -0.0069(11) -0.0276(11)
C7 0.0428(14) 0.0525(15) 0.0558(16) -0.0195(13) -0.0123(12) -0.0228(12)
N23 0.0421(11) 0.0399(11) 0.0381(11) -0.0098(9) -0.0073(10) -0.0230(9)
C23 0.0426(14) 0.0442(14) 0.0391(14) -0.0121(11) -0.0054(12) -0.0209(11)
C231 0.0614(18) 0.0676(19) 0.0510(17) -0.0068(15) -0.0236(15) -0.0223(15)
O2 0.176(3) 0.0466(13) 0.0566(15) 0.0164(11) -0.0402(17) -0.0239(16)
O3 0.0641(15) 0.146(2) 0.0702(16) -0.0221(16) -0.0074(12) -0.0658(16)
S1A 0.0549(4) 0.0400(4) 0.0360(4) -0.0029(3) -0.0130(3) -0.0219(3)
O1A 0.092(2) 0.0783(17) 0.0636(17) -0.0342(15) -0.0076(15) -0.0421(15)
C1A 0.0486(17) 0.0580(18) 0.0418(16) -0.0067(14) -0.0154(14) -0.0232(14)
F1A 0.0733(14) 0.0902(16) 0.0594(13) -0.0390(12) -0.0106(10) -0.0258(11)
F2A 0.0492(12) 0.170(3) 0.0810(19) -0.0489(16) -0.0071(11) -0.0488(15)
F3A 0.1121(19) 0.0760(14) 0.0518(13) 0.0235(11) -0.0279(13) -0.0522(13)
S1B 0.0549(4) 0.0400(4) 0.0360(4) -0.0029(3) -0.0130(3) -0.0219(3)
O1B 0.092(2) 0.0783(17) 0.0636(17) -0.0342(15) -0.0076(15) -0.0421(15)
C1B 0.0486(17) 0.0580(18) 0.0418(16) -0.0067(14) -0.0154(14) -0.0232(14)
F1B 0.0733(14) 0.0902(16) 0.0594(13) -0.0390(12) -0.0106(10) -0.0258(11)
F2B 0.0492(12) 0.170(3) 0.0810(19) -0.0489(16) -0.0071(11) -0.0488(15)
F3B 0.1121(19) 0.0760(14) 0.0518(13) 0.0235(11) -0.0279(13) -0.0522(13)
C99 0.200(7) 0.053(2) 0.101(4) -0.014(2) -0.099(5) -0.030(3)
N99 0.154(5) 0.090(3) 0.206(6) -0.077(3) -0.105(5) 0.006(3)
C98 0.267(8) 0.149(5) 0.072(3) 0.019(3) -0.065(4) -0.158(5)
N89 0.095(2) 0.082(2) 0.107(3) -0.030(2) -0.041(2) -0.0156(19)
C89 0.0583(19) 0.067(2) 0.066(2) -0.0111(17) -0.0227(16) -0.0182(16)
C88 0.072(2) 0.067(2) 0.080(2) -0.0064(18) -0.0268(19) -0.0347(17)

loop_
_atom_type_symbol
_atom_type_description
_atom_type_scat_dispersion_real
_atom_type_scat_dispersion_imag
_atom_type_scat_source
C C 0.0033 0.0016 'International Tables Vol C Tables 4.2.6.8 and 6.1.1.4'
H H 0.0000 0.0000 'International Tables Vol C Tables 4.2.6.8 and 6.1.1.4'
N N 0.0061 0.0033 'International Tables Vol C Tables 4.2.6.8 and 6.1.1.4'
F F 0.0171 0.0103 'International Tables Vol C Tables 4.2.6.8 and 6.1.1.4'
S S 0.1246 0.1234 'International Tables Vol C Tables 4.2.6.8 and 6.1.1.4'
Fe Fe 0.3463 0.8444 'International Tables Vol C Tables 4.2.6.8 and 6.1.1.4'
O O 0.0106 0.0060 'International Tables Vol C Tables 4.2.6.8 and 6.1.1.4'

loop_
_geom_angle_atom_site_label_1
_geom_angle_atom_site_label_2
_geom_angle_atom_site_label_3
_geom_angle
_geom_angle_site_symmetry_1
_geom_angle_site_symmetry_3
N23 Fe1 N23 180.0 2_576 .
N23 Fe1 N13 89.26(7) 2_576 2_576
N23 Fe1 N13 90.74(7) . 2_576
N23 Fe1 N13 90.74(7) 2_576 .
N23 Fe1 N13 89.26(7) . .
N13 Fe1 N13 180.00(9) 2_576 .
N23 Fe1 N3 89.67(7) 2_576 .
N23 Fe1 N3 90.33(7) . .
N13 Fe1 N3 89.28(7) 2_576 .
N13 Fe1 N3 90.72(7) . .
N23 Fe1 N3 90.33(7) 2_576 2_576
N23 Fe1 N3 89.67(7) . 2_576
N13 Fe1 N3 90.72(7) 2_576 2_576
N13 Fe1 N3 89.28(7) . 2_576
N3 Fe1 N3 180.0 . 2_576
N12 N11 C15 112.11(17) . .
N12 N11 C11 119.23(18) . .
C15 N11 C11 128.65(19) . .
N12 N13 C14 109.67(17) . .
N12 N13 Fe1 120.54(14) . .
C14 N13 Fe1 129.77(14) . .
N13 N12 N11 105.83(17) . .
N11 C11 C12 112.71(19) . .
N11 C11 H11A 109.0 . .
C12 C11 H11A 109.0 . .
N11 C11 H11B 109.0 . .
C12 C11 H11B 109.0 . .
H11A C11 H11B 107.8 . .
C11 C12 C12 113.3(2) . 2_566
C11 C12 H12A 108.9 . .
C12 C12 H12A 108.9 2_566 .
C11 C12 H12B 108.9 . .
C12 C12 H12B 108.9 2_566 .
H12A C12 H12B 107.7 . .
N13 C14 C15 108.5(2) . .
N13 C14 H14 125.8 . .
C15 C14 H14 125.8 . .
N11 C15 C14 103.88(19) . .
N11 C15 C16 123.2(2) . .
C14 C15 C16 132.9(2) . .
C15 C16 C17 113.9(2) . .
C15 C16 H16A 108.8 . .
C17 C16 H16A 108.8 . .
C15 C16 H16B 108.8 . .
C17 C16 H16B 108.8 . .
H16A C16 H16B 107.7 . .
C16 C17 H17A 109.5 . .
C16 C17 H17B 109.5 . .
H17A C17 H17B 109.5 . .
C16 C17 H17C 109.5 . .
H17A C17 H17C 109.5 . .
H17B C17 H17C 109.5 . .
N2 N1 C5 111.81(18) . .
N2 N1 C1 119.46(18) . .
C5 N1 C1 128.70(19) . .
N3 N2 N1 106.12(17) . .
N2 N3 C4 109.31(18) . .
N2 N3 Fe1 122.95(14) . .
C4 N3 Fe1 127.08(15) . .
N1 C1 C2 113.8(2) . .
N1 C1 H1A 108.8 . .
C2 C1 H1A 108.8 . .
N1 C1 H1B 108.8 . .
C2 C1 H1B 108.8 . .
H1A C1 H1B 107.7 . .
C2 C2 C1 113.0(2) 2_675 .
C2 C2 H2A 109.0 2_675 .
C1 C2 H2A 109.0 . .
C2 C2 H2B 109.0 2_675 .
C1 C2 H2B 109.0 . .
H2A C2 H2B 107.8 . .
N3 C4 C5 108.7(2) . .
N3 C4 H4 125.7 . .
C5 C4 H4 125.7 . .
N1 C5 C4 104.08(19) . .
N1 C5 C6 123.8(2) . .
C4 C5 C6 132.0(2) . .
C5 C6 C7 112.1(2) . .
C5 C6 H6A 109.2 . .
C7 C6 H6A 109.2 . .
C5 C6 H6B 109.2 . .
C7 C6 H6B 109.2 . .
H6A C6 H6B 107.9 . .
C6 C7 H7A 109.5 . .
C6 C7 H7B 109.5 . .
H7A C7 H7B 109.5 . .
C6 C7 H7C 109.5 . .
H7A C7 H7C 109.5 . .
H7B C7 H7C 109.5 . .
C23 N23 Fe1 177.12(19) . .
N23 C23 C231 178.9(3) . .
C23 C231 H23A 109.5 . .
C23 C231 H23B 109.5 . .
H23A C231 H23B 109.5 . .
C23 C231 H23C 109.5 . .
H23A C231 H23C 109.5 . .
H23B C231 H23C 109.5 . .
O2 S1A O1A 114.2(2) . .
O2 S1A O3 115.8(2) . .
O1A S1A O3 115.06(19) . .
O2 S1A C1A 103.25(16) . .
O1A S1A C1A 103.55(15) . .
O3 S1A C1A 102.44(14) . .
F3A C1A F2A 107.2(3) . .
F3A C1A F1A 106.1(3) . .
F2A C1A F1A 107.6(3) . .
F3A C1A S1A 111.9(2) . .
F2A C1A S1A 112.6(2) . .
F1A C1A S1A 111.1(2) . .
O1B S1B O2 126.4(16) . .
O1B S1B O3 118.0(17) . .
O2 S1B O3 110.7(5) . .
O1B S1B C1B 105.6(10) . .
O2 S1B C1B 92.7(7) . .
O3 S1B C1B 92.7(7) . .
F2B C1B F3B 107.9(14) . .
F2B C1B F1B 105.3(13) . .
F3B C1B F1B 105.2(13) . .
F2B C1B S1B 115.3(12) . .
F3B C1B S1B 112.2(11) . .
F1B C1B S1B 110.2(12) . .
N99 C99 C98 176.4(6) . .
C99 C98 H98A 109.5 . .
C99 C98 H98B 109.5 . .
H98A C98 H98B 109.5 . .
C99 C98 H98C 109.5 . .
H98A C98 H98C 109.5 . .
H98B C98 H98C 109.5 . .
N89 C89 C88 178.5(4) . .
C89 C88 H88A 109.5 . .
C89 C88 H88B 109.5 . .
H88A C88 H88B 109.5 . .
C89 C88 H88C 109.5 . .
H88A C88 H88C 109.5 . .
H88B C88 H88C 109.5 . .

loop_
_geom_bond_atom_site_label_1
_geom_bond_atom_site_label_2
_geom_bond_distance
_geom_bond_site_symmetry_2
Fe1 N23 2.133(2) 2_576
Fe1 N23 2.133(2) .
Fe1 N13 2.1440(17) 2_576
Fe1 N13 2.1440(17) .
Fe1 N3 2.1573(18) .
Fe1 N3 2.1573(18) 2_576
N11 N12 1.337(3) .
N11 C15 1.352(3) .
N11 C11 1.468(3) .
N13 N12 1.321(2) .
N13 C14 1.352(3) .
C11 C12 1.515(3) .
C11 H11A 0.9900 .
C11 H11B 0.9900 .
C12 C12 1.518(5) 2_566
C12 H12A 0.9900 .
C12 H12B 0.9900 .
C14 C15 1.366(3) .
C14 H14 0.9500 .
C15 C16 1.493(3) .
C16 C17 1.500(4) .
C16 H16A 0.9900 .
C16 H16B 0.9900 .
C17 H17A 0.9800 .
C17 H17B 0.9800 .
C17 H17C 0.9800 .
N1 N2 1.345(2) .
N1 C5 1.351(3) .
N1 C1 1.474(3) .
N2 N3 1.321(3) .
N3 C4 1.357(3) .
C1 C2 1.523(3) .
C1 H1A 0.9900 .
C1 H1B 0.9900 .
C2 C2 1.517(4) 2_675
C2 H2A 0.9900 .
C2 H2B 0.9900 .
C4 C5 1.368(3) .
C4 H4 0.9500 .
C5 C6 1.489(3) .
C6 C7 1.519(4) .
C6 H6A 0.9900 .
C6 H6B 0.9900 .
C7 H7A 0.9800 .
C7 H7B 0.9800 .
C7 H7C 0.9800 .
N23 C23 1.137(3) .
C23 C231 1.452(4) .
C231 H23A 0.9800 .
C231 H23B 0.9800 .
C231 H23C 0.9800 .
O2 S1A 1.415(2) .
O2 S1B 1.456(8) .
O3 S1A 1.423(2) .
O3 S1B 1.468(8) .
S1A O1A 1.422(3) .
S1A C1A 1.805(3) .
C1A F3A 1.316(3) .
C1A F2A 1.317(3) .
C1A F1A 1.339(3) .
S1B O1B 1.409(10) .
S1B C1B 1.797(9) .
C1B F2B 1.309(10) .
C1B F3B 1.315(10) .
C1B F1B 1.342(10) .
C99 N99 1.165(8) .
C99 C98 1.469(8) .
C98 H98A 0.9800 .
C98 H98B 0.9800 .
C98 H98C 0.9800 .
N89 C89 1.134(4) .
C89 C88 1.452(5) .
C88 H88A 0.9800 .
C88 H88B 0.9800 .
C88 H88C 0.9800 .

loop_
_geom_torsion_atom_site_label_1
_geom_torsion_atom_site_label_2
_geom_torsion_atom_site_label_3
_geom_torsion_atom_site_label_4
_geom_torsion
_geom_torsion_site_symmetry_4
C14 N13 N12 N11 -0.2(2) .
Fe1 N13 N12 N11 -178.95(13) .
C15 N11 N12 N13 0.1(2) .
C11 N11 N12 N13 -179.29(18) .
N12 N11 C11 C12 99.7(2) .
C15 N11 C11 C12 -79.5(3) .
N11 C11 C12 C12 -68.2(3) 2_566
N12 N13 C14 C15 0.2(3) .
Fe1 N13 C14 C15 178.84(15) .
N12 N11 C15 C14 0.1(3) .
C11 N11 C15 C14 179.4(2) .
N12 N11 C15 C16 178.7(2) .
C11 N11 C15 C16 -2.0(4) .
N13 C14 C15 N11 -0.2(3) .
N13 C14 C15 C16 -178.6(3) .
N11 C15 C16 C17 -153.8(2) .
C14 C15 C16 C17 24.4(4) .
C5 N1 N2 N3 -0.5(2) .
C1 N1 N2 N3 -178.86(17) .
N1 N2 N3 C4 0.3(2) .
N1 N2 N3 Fe1 171.48(12) .
N2 N1 C1 C2 -101.9(2) .
C5 N1 C1 C2 80.0(3) .
N1 C1 C2 C2 65.9(3) 2_675
N2 N3 C4 C5 0.0(2) .
Fe1 N3 C4 C5 -170.73(14) .
N2 N1 C5 C4 0.5(2) .
C1 N1 C5 C4 178.7(2) .
N2 N1 C5 C6 -176.3(2) .
C1 N1 C5 C6 1.9(3) .
N3 C4 C5 N1 -0.3(2) .
N3 C4 C5 C6 176.1(2) .
N1 C5 C6 C7 -175.5(2) .
C4 C5 C6 C7 8.7(4) .
O2 S1A C1A F3A 176.6(2) .
O1A S1A C1A F3A -64.1(3) .
O3 S1A C1A F3A 55.9(3) .
O2 S1A C1A F2A -62.6(3) .
O1A S1A C1A F2A 56.8(3) .
O3 S1A C1A F2A 176.8(3) .
O2 S1A C1A F1A 58.2(3) .
O1A S1A C1A F1A 177.6(2) .
O3 S1A C1A F1A -62.5(2) .
O1B S1B C1B F2B -59(2) .
O2 S1B C1B F2B 69.6(15) .
O3 S1B C1B F2B -179.5(15) .
O1B S1B C1B F3B 65(2) .
O2 S1B C1B F3B -166.3(14) .
O3 S1B C1B F3B -55.5(14) .
O1B S1B C1B F1B -178(2) .
O2 S1B C1B F1B -49.4(15) .
O3 S1B C1B F1B 61.5(15) .
